data_4518857
loop_
_publ_author_name
'Barlow, Jeffrey M.'
'Ziller, Joseph W.'
'Yang, Jenny Y.'

_publ_section_title
;
 Inhibiting the Hydrogen Evolution Reaction (HER) with Proximal Cations: A
 Strategy for Promoting Selective Electrocatalytic Reduction
;
_journal_issue 13
_journal_name_full 'ACS Catalysis'
_journal_page_first 8155
_journal_page_last 8164
_journal_paper_doi 10.1021/acscatal.1c01527
_journal_volume 11
_journal_year 2021
_chemical_formula_sum 'C73 H88 B2 N4 Na O5 Rh S2'
_chemical_formula_weight 1313.11
_space_group_crystal_system monoclinic
_space_group_IT_number 14
_space_group_name_Hall '-P 2ybc'
_space_group_name_H-M_alt 'P 1 21/c 1'
_atom_sites_solution_hydrogens geom
_atom_sites_solution_primary direct
_atom_sites_solution_secondary difmap
_audit_creation_method SHELXL-2014/7
_cell_angle_alpha 90
_cell_angle_beta 104.4189(10)
_cell_angle_gamma 90
_cell_formula_units_Z 4
_cell_length_a 18.9569(14)
_cell_length_b 14.9929(11)
_cell_length_c 23.8375(18)
_cell_measurement_reflns_used 9983
_cell_measurement_temperature 133(2)
_cell_measurement_theta_max 28.19
_cell_measurement_theta_min 2.22
_cell_volume 6561.7(8)
_computing_cell_refinement 'Bruker SAINT 8.34a, 2013'
_computing_data_collection 'Bruker APEX2 2014.11-0, 2014'
_computing_data_reduction 'Bruker SAINT 8.34a, 2013'
_computing_molecular_graphics 'Bruker SHELXTL'
_computing_publication_material 'Bruker SHELXTL'
_computing_structure_refinement 'SHELXL-2014/7 (Sheldrick, 2014)'
_computing_structure_solution 'Bruker SHELXTL 2014/4'
_diffrn_ambient_temperature 133(2)
_diffrn_measured_fraction_theta_full 1.000
_diffrn_measured_fraction_theta_max 0.973
_diffrn_measurement_device_type 'Bruker SMART APEX II CCD'
_diffrn_measurement_method '\f and \w scans'
_diffrn_radiation_type MoK\a
_diffrn_radiation_wavelength 0.71073
_diffrn_reflns_av_R_equivalents 0.0434
_diffrn_reflns_av_unetI/netI 0.0362
_diffrn_reflns_Laue_measured_fraction_full 1.000
_diffrn_reflns_Laue_measured_fraction_max 0.973
_diffrn_reflns_limit_h_max 25
_diffrn_reflns_limit_h_min -24
_diffrn_reflns_limit_k_max 20
_diffrn_reflns_limit_k_min -19
_diffrn_reflns_limit_l_max 31
_diffrn_reflns_limit_l_min -30
_diffrn_reflns_number 78075
_diffrn_reflns_point_group_measured_fraction_full 1.000
_diffrn_reflns_point_group_measured_fraction_max 0.973
_diffrn_reflns_theta_full 25.242
_diffrn_reflns_theta_max 28.335
_diffrn_reflns_theta_min 1.109
_diffrn_source 'fine-focus sealed tube'
_exptl_absorpt_coefficient_mu 0.385
_exptl_absorpt_correction_T_max 0.7457
_exptl_absorpt_correction_T_min 0.6932
_exptl_absorpt_correction_type multi-scan
_exptl_absorpt_process_details 'Bruker SADABS 2014/5'
_exptl_crystal_colour yellow
_exptl_crystal_density_diffrn 1.329
_exptl_crystal_density_meas ?
_exptl_crystal_density_method not_measured
_exptl_crystal_description irregular
_exptl_crystal_F_000 2768
_exptl_crystal_size_max 0.333
_exptl_crystal_size_mid 0.216
_exptl_crystal_size_min 0.187
_refine_diff_density_max 1.431
_refine_diff_density_min -1.094
_refine_diff_density_rms 0.079
_refine_ls_extinction_method none
_refine_ls_goodness_of_fit_ref 1.032
_refine_ls_hydrogen_treatment constr
_refine_ls_matrix_type full
_refine_ls_number_parameters 797
_refine_ls_number_reflns 15942
_refine_ls_number_restraints 0
_refine_ls_restrained_S_all 1.032
_refine_ls_R_factor_all 0.0602
_refine_ls_R_factor_gt 0.0438
_refine_ls_shift/su_max 0.003
_refine_ls_shift/su_mean 0.000
_refine_ls_structure_factor_coef Fsqd
_refine_ls_weighting_details 'w=1/[\s^2^(Fo^2^)+(0.0551P)^2^+6.9142P] where P=(Fo^2^+2Fc^2^)/3'
_refine_ls_weighting_scheme calc
_refine_ls_wR_factor_gt 0.1067
_refine_ls_wR_factor_ref 0.1165
_reflns_Friedel_coverage 0.000
_reflns_number_gt 12695
_reflns_number_total 15942
_reflns_threshold_expression 'I > 2\s(I)'
_cod_data_source_file cs1c01527_si_003.cif
_cod_data_source_block jyy166
_cod_depositor_comments
;
The following automatic conversions were performed:

data item '_exptl_crystal_density_meas' value 'not_measured' was
changed to '?' -- the value is perceived as not measured.

Automatic conversion script
Id: cif_fix_values 7556 2019-12-06 15:28:31Z antanas 
;
_cod_original_sg_symbol_H-M 'P 21/c'
_cod_database_code 4518857
_shelx_shelxl_version_number 2014/7
_shelx_space_group_comment
; 
The symmetry employed for this shelxl refinement is uniquely defined 
by the following loop, which should always be used as a source of 
symmetry information in preference to the above space-group names. 
They are only intended as comments. 
;
_shelx_estimated_absorpt_t_min 0.882
_shelx_estimated_absorpt_t_max 0.931
_exptl_absorpt_special_details
; 
Reflections not merged 
79752 Corrected reflections written to file jyy166s.hkl 
Estimated minimum and maximum transmission:  0.6932  0.7457 
The ratio (0.9296) of these values is more reliable than their absolute values 
Additional spherical absorption correction applied with mu*r =  0.2000 
;

loop_
_space_group_symop_operation_xyz
'x, y, z'
'-x, y+1/2, -z+1/2'
'-x, -y, -z'
'x, -y-1/2, z-1/2'

loop_
_atom_site_label
_atom_site_type_symbol
_atom_site_fract_x
_atom_site_fract_y
_atom_site_fract_z
_atom_site_U_iso_or_equiv
_atom_site_adp_type
_atom_site_occupancy
_atom_site_site_symmetry_order
_atom_site_calc_flag
_atom_site_refinement_flags_posn
_atom_site_refinement_flags_adp
_atom_site_refinement_flags_occupancy
_atom_site_disorder_assembly
_atom_site_disorder_group
Rh1 Rh 0.17408(2) 0.68310(2) 0.57811(2) 0.01944(6) Uani 1 1 d . . . . .
S1 S 0.22860(5) 0.67866(7) 0.50075(4) 0.01969(19) Uani 0.85 1 d . . P A 1
S1B S 0.2124(4) 0.7133(4) 0.5032(3) 0.0324(14) Uani 0.15 1 d . . P A 2
S2 S 0.13696(3) 0.69834(4) 0.66289(3) 0.02203(12) Uani 1 1 d . . . . .
Na1 Na 0.20847(5) 0.35101(6) 0.61486(4) 0.0237(2) Uani 1 1 d . . . . .
O1 O 0.08441(14) 0.52606(17) 0.52562(10) 0.0345(5) Uiso 0.85 1 d . . P A 1
O2 O 0.20715(13) 0.27377(17) 0.52773(11) 0.0257(5) Uiso 0.75 1 d . . P B 1
O1B O 0.0621(6) 0.5561(8) 0.5309(5) 0.023(2) Uiso 0.15 1 d . . P A 2
O2B O 0.2249(3) 0.2426(4) 0.5484(3) 0.0187(13) Uiso 0.25 1 d . . P B 2
O3 O 0.08416(10) 0.31243(11) 0.55809(7) 0.0288(4) Uani 1 1 d . . . . .
O4 O 0.21047(9) 0.26133(11) 0.69430(7) 0.0241(4) Uani 1 1 d . . . . .
O5 O 0.32267(9) 0.37760(12) 0.69851(7) 0.0268(4) Uani 1 1 d . . . . .
N1 N 0.23200(11) 0.80136(14) 0.60243(9) 0.0253(4) Uani 1 1 d . . . . .
H1 H 0.1984 0.8501 0.5835 0.030 Uiso 1 1 calc R U . . .
N2 N 0.34056(12) 0.36690(16) 0.57991(10) 0.0339(5) Uani 1 1 d . . . . .
N3 N 0.09407(10) 0.40224(12) 0.66039(8) 0.0191(4) Uani 1 1 d . . . . .
C1 C 0.29607(14) 0.80877(18) 0.57844(11) 0.0285(5) Uani 1 1 d . . . . .
H1A H 0.3348 0.7683 0.5997 0.034 Uiso 1 1 calc R U . . .
H1B H 0.3151 0.8705 0.5835 0.034 Uiso 1 1 calc R U . . .
C2 C 0.27681(14) 0.78527(17) 0.51573(11) 0.0280(5) Uani 1 1 d . . . . .
H2A H 0.3219 0.7823 0.5020 0.034 Uiso 0.85 1 calc R U P A 1
H2B H 0.2458 0.8330 0.4937 0.034 Uiso 0.85 1 calc R U P A 1
H2C H 0.3200 0.7604 0.5049 0.034 Uiso 0.15 1 calc R U P A 2
H2D H 0.2611 0.8394 0.4922 0.034 Uiso 0.15 1 calc R U P A 2
C3 C 0.30631(15) 0.6034(2) 0.52247(12) 0.0335(6) Uani 1 1 d . . . . .
H3A H 0.3292 0.5960 0.4897 0.040 Uiso 1 1 calc R U . A 1
H3B H 0.3429 0.6306 0.5550 0.040 Uiso 1 1 calc R U . A 1
C4 C 0.28544(15) 0.51272(19) 0.54088(12) 0.0321(6) Uani 1 1 d . . . . .
H4A H 0.2460 0.4869 0.5099 0.039 Uiso 1 1 calc R U . . .
H4B H 0.2674 0.5186 0.5763 0.039 Uiso 1 1 calc R U . . .
C5 C 0.35215(16) 0.4512(2) 0.55281(14) 0.0422(7) Uani 1 1 d . . . . .
H5A H 0.3649 0.4384 0.5158 0.051 Uiso 1 1 calc R U . . .
H5B H 0.3939 0.4826 0.5784 0.051 Uiso 1 1 calc R U . . .
C6 C 0.3363(2) 0.2853(3) 0.54304(18) 0.0339(8) Uiso 0.75 1 d . . P B 1
H6A H 0.3764 0.2861 0.5232 0.041 Uiso 0.75 1 calc R U P B 1
H6B H 0.3420 0.2314 0.5678 0.041 Uiso 0.75 1 calc R U P B 1
C6B C 0.3283(7) 0.3230(9) 0.5286(6) 0.038(3) Uiso 0.25 1 d . . P B 2
H6C H 0.3745 0.3146 0.5170 0.045 Uiso 0.25 1 calc R U P B 2
H6D H 0.2943 0.3574 0.4979 0.045 Uiso 0.25 1 calc R U P B 2
C7 C 0.2648(2) 0.2819(3) 0.49897(16) 0.0334(8) Uiso 0.75 1 d . . P B 1
H7A H 0.2580 0.3369 0.4753 0.040 Uiso 0.75 1 calc R U P B 1
H7B H 0.2639 0.2303 0.4729 0.040 Uiso 0.75 1 calc R U P B 1
C7B C 0.2944(6) 0.2307(7) 0.5375(5) 0.028(2) Uiso 0.25 1 d . . P B 2
H7C H 0.2898 0.1935 0.5024 0.033 Uiso 0.25 1 calc R U P B 2
H7D H 0.3268 0.1992 0.5706 0.033 Uiso 0.25 1 calc R U P B 2
C8 C 0.1383(2) 0.2668(3) 0.48633(17) 0.0299(8) Uiso 0.75 1 d . . P B 1
H8A H 0.1264 0.3240 0.4653 0.036 Uiso 0.75 1 calc R U P B 1
H8B H 0.1405 0.2197 0.4577 0.036 Uiso 0.75 1 calc R U P B 1
C8B C 0.1663(6) 0.2557(7) 0.4969(5) 0.023(2) Uiso 0.25 1 d . . P B 2
H8C H 0.1694 0.2106 0.4673 0.028 Uiso 0.25 1 calc R U P B 2
H8D H 0.1702 0.3156 0.4804 0.028 Uiso 0.25 1 calc R U P B 2
C9 C 0.08367(17) 0.24584(19) 0.51544(12) 0.0367(6) Uani 1 1 d . . . . .
H9A H 0.0934 0.1866 0.5341 0.044 Uiso 0.75 1 calc R U P B 1
H9B H 0.0354 0.2440 0.4874 0.044 Uiso 0.75 1 calc R U P B 1
H9C H 0.0426 0.2556 0.4811 0.044 Uiso 0.25 1 calc R U P B 2
H9D H 0.0788 0.1857 0.5313 0.044 Uiso 0.25 1 calc R U P B 2
C10 C 0.02104(14) 0.30908(17) 0.58037(11) 0.0278(5) Uani 1 1 d . . . C 2
H10A H 0.0213 0.2541 0.6034 0.033 Uiso 1 1 calc R U . C 2
H10B H -0.0236 0.3095 0.5483 0.033 Uiso 1 1 calc R U . C 2
C11 C 0.02329(12) 0.38987(16) 0.61783(10) 0.0229(5) Uani 1 1 d . . . . .
H11A H 0.0128 0.4434 0.5928 0.027 Uiso 1 1 calc R U . C 2
H11B H -0.0155 0.3847 0.6388 0.027 Uiso 1 1 calc R U . C 2
C12 C 0.10326(13) 0.33994(16) 0.70966(10) 0.0213(5) Uani 1 1 d . . . . .
H12A H 0.0549 0.3283 0.7169 0.026 Uiso 1 1 calc R U . . .
H12B H 0.1337 0.3691 0.7446 0.026 Uiso 1 1 calc R U . . .
C13 C 0.13794(13) 0.25100(16) 0.70097(11) 0.0236(5) Uani 1 1 d . . . . .
H13A H 0.1390 0.2121 0.7347 0.028 Uiso 1 1 calc R U . . .
H13B H 0.1077 0.2213 0.6661 0.028 Uiso 1 1 calc R U . . .
C14 C 0.26272(13) 0.2778(2) 0.74785(11) 0.0298(6) Uani 1 1 d . . . . .
H14A H 0.2683 0.2243 0.7729 0.036 Uiso 1 1 calc R U . . .
H14B H 0.2466 0.3281 0.7685 0.036 Uiso 1 1 calc R U . . .
C15 C 0.33383(14) 0.3001(2) 0.73418(11) 0.0316(6) Uani 1 1 d . . . . .
H15A H 0.3717 0.3117 0.7703 0.038 Uiso 1 1 calc R U . . .
H15B H 0.3501 0.2498 0.7136 0.038 Uiso 1 1 calc R U . . .
C16 C 0.38691(14) 0.4038(2) 0.68199(12) 0.0316(6) Uani 1 1 d . . . . .
H16A H 0.4294 0.3968 0.7156 0.038 Uiso 1 1 calc R U . . .
H16B H 0.3830 0.4677 0.6712 0.038 Uiso 1 1 calc R U . . .
C17 C 0.39947(14) 0.35091(19) 0.63255(12) 0.0322(6) Uani 1 1 d . . . . .
H17A H 0.4468 0.3679 0.6252 0.039 Uiso 1 1 calc R U . . .
H17B H 0.4014 0.2867 0.6424 0.039 Uiso 1 1 calc R U . . .
C18 C 0.10223(12) 0.49538(15) 0.68135(10) 0.0196(4) Uani 1 1 d . . . . .
H18A H 0.0842 0.5004 0.7168 0.024 Uiso 1 1 calc R U . . .
H18B H 0.0722 0.5350 0.6515 0.024 Uiso 1 1 calc R U . . .
C19 C 0.18130(12) 0.52560(15) 0.69468(10) 0.0180(4) Uani 1 1 d . . . . .
H19A H 0.2110 0.4858 0.7246 0.022 Uiso 1 1 calc R U . . .
H19B H 0.1992 0.5196 0.6592 0.022 Uiso 1 1 calc R U . . .
C20 C 0.19212(12) 0.62127(15) 0.71589(10) 0.0209(5) Uani 1 1 d . . . . .
H20A H 0.2442 0.6374 0.7227 0.025 Uiso 1 1 calc R U . . .
H20B H 0.1783 0.6267 0.7531 0.025 Uiso 1 1 calc R U . . .
C21 C 0.18076(15) 0.80420(16) 0.68700(12) 0.0285(5) Uani 1 1 d . . . . .
H21A H 0.1456 0.8531 0.6733 0.034 Uiso 1 1 calc R U . . .
H21B H 0.1944 0.8056 0.7299 0.034 Uiso 1 1 calc R U . . .
C22 C 0.24754(14) 0.82008(17) 0.66537(10) 0.0259(5) Uani 1 1 d . . . . .
H22A H 0.2635 0.8828 0.6728 0.031 Uiso 1 1 calc R U . . .
H22B H 0.2875 0.7810 0.6864 0.031 Uiso 1 1 calc R U . . .
C23 C 0.11850(16) 0.5852(2) 0.54803(12) 0.0198(6) Uiso 0.85 1 d . . P A 1
C23B C 0.1052(10) 0.6159(13) 0.5557(8) 0.027(4) Uiso 0.15 1 d . . P A 2
B1 B 0.18020(13) -0.01466(17) 0.40852(11) 0.0170(5) Uani 1 1 d . . . . .
C24 C 0.14207(12) 0.08075(15) 0.38369(9) 0.0182(4) Uani 1 1 d . . . . .
C25 C 0.17840(13) 0.15366(16) 0.36665(10) 0.0214(5) Uani 1 1 d . . . . .
H25 H 0.2283 0.1473 0.3668 0.026 Uiso 1 1 calc R U . . .
C26 C 0.14404(15) 0.23508(16) 0.34943(10) 0.0262(5) Uani 1 1 d . . . . .
H26 H 0.1710 0.2832 0.3392 0.031 Uiso 1 1 calc R U . . .
C27 C 0.07082(15) 0.24598(17) 0.34725(11) 0.0279(5) Uani 1 1 d . . . . .
H27 H 0.0468 0.3007 0.3346 0.033 Uiso 1 1 calc R U . . .
C28 C 0.03326(14) 0.17558(16) 0.36388(11) 0.0255(5) Uani 1 1 d . . . . .
H28 H -0.0169 0.1821 0.3627 0.031 Uiso 1 1 calc R U . . .
C29 C 0.06828(12) 0.09578(15) 0.38219(10) 0.0210(5) Uani 1 1 d . . . . .
H29 H 0.0414 0.0492 0.3942 0.025 Uiso 1 1 calc R U . . .
C30 C 0.14481(11) -0.09864(15) 0.36598(9) 0.0168(4) Uani 1 1 d . . . . .
C31 C 0.18185(12) -0.18040(15) 0.36966(9) 0.0189(4) Uani 1 1 d . . . . .
H31 H 0.2286 -0.1850 0.3958 0.023 Uiso 1 1 calc R U . . .
C32 C 0.15366(13) -0.25505(15) 0.33698(10) 0.0215(5) Uani 1 1 d . . . . .
H32 H 0.1805 -0.3092 0.3417 0.026 Uiso 1 1 calc R U . . .
C33 C 0.08615(13) -0.25009(16) 0.29743(10) 0.0226(5) Uani 1 1 d . . . . .
H33 H 0.0665 -0.3004 0.2747 0.027 Uiso 1 1 calc R U . . .
C34 C 0.04813(12) -0.17057(16) 0.29182(10) 0.0221(5) Uani 1 1 d . . . . .
H34 H 0.0020 -0.1662 0.2649 0.026 Uiso 1 1 calc R U . . .
C35 C 0.07699(12) -0.09661(16) 0.32539(10) 0.0197(4) Uani 1 1 d . . . . .
H35 H 0.0497 -0.0428 0.3206 0.024 Uiso 1 1 calc R U . . .
C36 C 0.26807(12) -0.01288(15) 0.41159(10) 0.0190(4) Uani 1 1 d . . . . .
C37 C 0.32518(13) -0.01919(16) 0.46133(11) 0.0243(5) Uani 1 1 d . . . . .
H37 H 0.3140 -0.0227 0.4980 0.029 Uiso 1 1 calc R U . . .
C38 C 0.39809(13) -0.02058(18) 0.45922(13) 0.0313(6) Uani 1 1 d . . . . .
H38 H 0.4352 -0.0260 0.4941 0.038 Uiso 1 1 calc R U . . .
C39 C 0.41676(14) -0.01427(18) 0.40719(13) 0.0341(6) Uani 1 1 d . . . . .
H39 H 0.4664 -0.0151 0.4059 0.041 Uiso 1 1 calc R U . . .
C40 C 0.36177(14) -0.00663(17) 0.35655(12) 0.0307(6) Uani 1 1 d . . . . .
H40 H 0.3736 -0.0013 0.3202 0.037 Uiso 1 1 calc R U . . .
C41 C 0.28952(13) -0.00677(16) 0.35934(11) 0.0248(5) Uani 1 1 d . . . . .
H41 H 0.2527 -0.0025 0.3242 0.030 Uiso 1 1 calc R U . . .
C42 C 0.16069(11) -0.02489(15) 0.47189(9) 0.0181(4) Uani 1 1 d . . . . .
C43 C 0.19170(13) 0.03221(17) 0.51843(10) 0.0252(5) Uani 1 1 d . . . . .
H43 H 0.2298 0.0712 0.5148 0.030 Uiso 1 1 calc R U . . .
C44 C 0.16886(14) 0.03399(19) 0.56950(11) 0.0304(6) Uani 1 1 d . . . . .
H44 H 0.1922 0.0726 0.6001 0.036 Uiso 1 1 calc R U . . .
C45 C 0.11232(14) -0.02020(18) 0.57588(11) 0.0288(6) Uani 1 1 d . . . . .
H45 H 0.0956 -0.0179 0.6103 0.035 Uiso 1 1 calc R U . . .
C46 C 0.08052(13) -0.07768(18) 0.53142(11) 0.0265(5) Uani 1 1 d . . . . .
H46 H 0.0416 -0.1153 0.5352 0.032 Uiso 1 1 calc R U . . .
C47 C 0.10538(12) -0.08070(16) 0.48115(10) 0.0221(5) Uani 1 1 d . . . . .
H47 H 0.0839 -0.1224 0.4519 0.027 Uiso 1 1 calc R U . . .
B2 B 0.65117(13) 0.50824(17) 0.67286(11) 0.0194(5) Uani 1 1 d . . . . .
C48 C 0.61367(12) 0.60386(15) 0.64691(9) 0.0176(4) Uani 1 1 d . . . . .
C49 C 0.54096(12) 0.62187(16) 0.64734(11) 0.0226(5) Uani 1 1 d . . . . .
H49 H 0.5148 0.5782 0.6628 0.027 Uiso 1 1 calc R U . . .
C50 C 0.50587(13) 0.70047(17) 0.62622(11) 0.0259(5) Uani 1 1 d . . . . .
H50 H 0.4566 0.7094 0.6272 0.031 Uiso 1 1 calc R U . . .
C51 C 0.54222(13) 0.76635(16) 0.60360(10) 0.0245(5) Uani 1 1 d . . . . .
H51 H 0.5184 0.8206 0.5894 0.029 Uiso 1 1 calc R U . . .
C52 C 0.61380(13) 0.75167(16) 0.60205(10) 0.0230(5) Uani 1 1 d . . . . .
H52 H 0.6396 0.7959 0.5867 0.028 Uiso 1 1 calc R U . . .
C53 C 0.64805(12) 0.67152(15) 0.62316(10) 0.0201(5) Uani 1 1 d . . . . .
H53 H 0.6970 0.6626 0.6213 0.024 Uiso 1 1 calc R U . . .
C54 C 0.63048(12) 0.49351(17) 0.73545(10) 0.0236(5) Uani 1 1 d . . . . .
C55 C 0.58517(13) 0.4258(2) 0.74670(11) 0.0306(6) Uani 1 1 d . . . . .
H55 H 0.5667 0.3830 0.7173 0.037 Uiso 1 1 calc R U . . .
C56 C 0.56587(14) 0.4183(2) 0.79938(12) 0.0402(7) Uani 1 1 d . . . . .
H56 H 0.5344 0.3716 0.8049 0.048 Uiso 1 1 calc R U . . .
C57 C 0.59230(15) 0.4782(2) 0.84340(12) 0.0436(8) Uani 1 1 d . . . . .
H57 H 0.5795 0.4729 0.8794 0.052 Uiso 1 1 calc R U . . .
C58 C 0.63777(16) 0.5462(2) 0.83447(12) 0.0408(7) Uani 1 1 d . . . . .
H58 H 0.6569 0.5876 0.8646 0.049 Uiso 1 1 calc R U . . .
C59 C 0.65533(14) 0.55381(19) 0.78141(11) 0.0307(6) Uani 1 1 d . . . . .
H59 H 0.6855 0.6019 0.7759 0.037 Uiso 1 1 calc R U . . .
C60 C 0.74041(12) 0.50985(15) 0.68045(11) 0.0210(5) Uani 1 1 d . . . . .
C61 C 0.79341(13) 0.50974(16) 0.73298(11) 0.0248(5) Uani 1 1 d . . . . .
H61 H 0.7782 0.5081 0.7680 0.030 Uiso 1 1 calc R U . . .
C62 C 0.86794(13) 0.51202(16) 0.73596(13) 0.0297(6) Uani 1 1 d . . . . .
H62 H 0.9022 0.5121 0.7726 0.036 Uiso 1 1 calc R U . . .
C63 C 0.89191(14) 0.51411(16) 0.68589(13) 0.0319(6) Uani 1 1 d . . . . .
H63 H 0.9425 0.5162 0.6877 0.038 Uiso 1 1 calc R U . . .
C64 C 0.84123(14) 0.51305(17) 0.63302(13) 0.0324(6) Uani 1 1 d . . . . .
H64 H 0.8570 0.5139 0.5982 0.039 Uiso 1 1 calc R U . . .
C65 C 0.76721(13) 0.51070(16) 0.63052(12) 0.0266(5) Uani 1 1 d . . . . .
H65 H 0.7334 0.5096 0.5936 0.032 Uiso 1 1 calc R U . . .
C66 C 0.61850(12) 0.42623(15) 0.62793(10) 0.0210(5) Uani 1 1 d . . . . .
C67 C 0.64513(13) 0.33927(17) 0.64055(12) 0.0279(5) Uani 1 1 d . . . . .
H67 H 0.6824 0.3295 0.6749 0.033 Uiso 1 1 calc R U . . .
C68 C 0.61911(14) 0.26644(17) 0.60474(13) 0.0313(6) Uani 1 1 d . . . . .
H68 H 0.6387 0.2087 0.6149 0.038 Uiso 1 1 calc R U . . .
C69 C 0.56484(14) 0.27848(17) 0.55445(12) 0.0293(6) Uani 1 1 d . . . . .
H69 H 0.5462 0.2291 0.5304 0.035 Uiso 1 1 calc R U . . .
C70 C 0.53800(14) 0.36344(17) 0.53966(11) 0.0275(5) Uani 1 1 d . . . . .
H70 H 0.5017 0.3728 0.5047 0.033 Uiso 1 1 calc R U . . .
C71 C 0.56436(13) 0.43548(16) 0.57612(10) 0.0232(5) Uani 1 1 d . . . . .
H71 H 0.5448 0.4931 0.5653 0.028 Uiso 1 1 calc R U . . .
N4 N 0.36357(14) 0.63752(19) 0.69149(14) 0.0484(7) Uani 1 1 d . . . . .
C72 C 0.41102(16) 0.65047(19) 0.73059(15) 0.0374(7) Uani 1 1 d . . . . .
C73 C 0.47213(17) 0.6665(2) 0.77992(16) 0.0491(8) Uani 1 1 d . . . . .
H73A H 0.5071 0.7063 0.7684 0.074 Uiso 1 1 calc R U . . .
H73B H 0.4960 0.6098 0.7935 0.074 Uiso 1 1 calc R U . . .
H73C H 0.4546 0.6943 0.8111 0.074 Uiso 1 1 calc R U . . .

loop_
_atom_site_aniso_label
_atom_site_aniso_U_11
_atom_site_aniso_U_22
_atom_site_aniso_U_33
_atom_site_aniso_U_23
_atom_site_aniso_U_13
_atom_site_aniso_U_12
Rh1 0.01611(9) 0.01923(9) 0.02310(10) 0.00386(7) 0.00512(7) -0.00084(7)
S1 0.0212(4) 0.0222(5) 0.0156(4) -0.0006(4) 0.0047(3) -0.0017(4)
S1B 0.052(4) 0.027(3) 0.016(2) 0.005(3) 0.004(2) -0.015(3)
S2 0.0214(3) 0.0162(3) 0.0325(3) 0.0020(2) 0.0143(2) 0.0018(2)
Na1 0.0298(5) 0.0225(5) 0.0188(5) -0.0009(4) 0.0061(4) -0.0013(4)
O3 0.0364(10) 0.0257(9) 0.0226(9) -0.0091(7) 0.0044(7) -0.0035(8)
O4 0.0234(8) 0.0297(9) 0.0197(8) 0.0034(7) 0.0066(7) 0.0054(7)
O5 0.0215(8) 0.0369(10) 0.0224(9) 0.0031(7) 0.0061(7) 0.0021(7)
N1 0.0271(11) 0.0222(10) 0.0308(11) -0.0020(8) 0.0149(9) -0.0034(8)
N2 0.0303(12) 0.0403(13) 0.0328(12) 0.0013(10) 0.0106(10) -0.0030(10)
N3 0.0197(9) 0.0176(9) 0.0194(9) 0.0001(7) 0.0038(7) -0.0002(7)
C1 0.0242(12) 0.0361(14) 0.0255(12) 0.0006(11) 0.0070(10) -0.0102(11)
C2 0.0314(13) 0.0228(12) 0.0344(14) 0.0010(10) 0.0171(11) -0.0046(10)
C3 0.0274(13) 0.0443(16) 0.0311(14) -0.0003(12) 0.0115(11) 0.0024(12)
C4 0.0321(14) 0.0381(15) 0.0257(13) -0.0057(11) 0.0064(11) 0.0055(11)
C5 0.0332(15) 0.0530(19) 0.0432(17) 0.0169(14) 0.0148(13) 0.0066(14)
C9 0.0465(17) 0.0288(14) 0.0301(14) -0.0139(11) 0.0006(12) -0.0002(12)
C10 0.0245(12) 0.0249(12) 0.0290(13) -0.0023(10) -0.0027(10) -0.0025(10)
C11 0.0181(11) 0.0226(12) 0.0261(12) 0.0019(9) 0.0020(9) -0.0012(9)
C12 0.0193(11) 0.0236(11) 0.0220(11) 0.0035(9) 0.0070(9) 0.0002(9)
C13 0.0251(12) 0.0203(11) 0.0251(12) 0.0049(9) 0.0060(10) 0.0004(9)
C14 0.0225(12) 0.0471(16) 0.0202(12) 0.0088(11) 0.0058(10) 0.0063(11)
C15 0.0228(12) 0.0493(17) 0.0224(12) 0.0133(11) 0.0050(10) 0.0076(11)
C16 0.0209(12) 0.0424(15) 0.0301(14) 0.0015(12) 0.0037(10) -0.0041(11)
C17 0.0252(13) 0.0356(14) 0.0372(15) 0.0054(12) 0.0107(11) 0.0021(11)
C18 0.0195(11) 0.0179(11) 0.0219(11) -0.0005(9) 0.0059(9) 0.0014(8)
C19 0.0164(10) 0.0196(11) 0.0181(10) -0.0001(8) 0.0042(8) 0.0018(8)
C20 0.0188(11) 0.0214(11) 0.0224(11) -0.0033(9) 0.0049(9) -0.0006(9)
C21 0.0332(14) 0.0206(12) 0.0349(14) -0.0048(10) 0.0145(11) -0.0022(10)
C22 0.0255(12) 0.0294(13) 0.0221(12) -0.0009(10) 0.0047(9) -0.0090(10)
B1 0.0131(11) 0.0197(12) 0.0180(12) -0.0013(9) 0.0038(9) -0.0019(9)
C24 0.0206(11) 0.0196(11) 0.0144(10) -0.0041(8) 0.0043(8) -0.0018(9)
C25 0.0248(12) 0.0230(11) 0.0170(11) -0.0046(9) 0.0064(9) -0.0038(9)
C26 0.0393(14) 0.0211(11) 0.0214(12) -0.0022(9) 0.0134(10) -0.0041(10)
C27 0.0386(14) 0.0218(12) 0.0231(12) -0.0001(10) 0.0073(11) 0.0059(10)
C28 0.0231(12) 0.0246(12) 0.0282(13) -0.0029(10) 0.0052(10) 0.0057(10)
C29 0.0200(11) 0.0203(11) 0.0224(11) -0.0008(9) 0.0048(9) -0.0002(9)
C30 0.0154(10) 0.0206(11) 0.0156(10) 0.0010(8) 0.0065(8) -0.0028(8)
C31 0.0189(10) 0.0227(11) 0.0159(10) 0.0024(9) 0.0058(8) -0.0010(9)
C32 0.0267(12) 0.0180(11) 0.0231(12) 0.0022(9) 0.0121(9) 0.0004(9)
C33 0.0240(12) 0.0228(11) 0.0246(12) -0.0049(9) 0.0126(10) -0.0088(9)
C34 0.0152(10) 0.0293(12) 0.0218(11) -0.0033(9) 0.0048(9) -0.0054(9)
C35 0.0164(10) 0.0219(11) 0.0211(11) -0.0012(9) 0.0054(9) -0.0001(9)
C36 0.0166(10) 0.0177(10) 0.0234(11) -0.0027(9) 0.0063(9) -0.0018(8)
C37 0.0179(11) 0.0248(12) 0.0301(13) 0.0001(10) 0.0056(9) -0.0046(9)
C38 0.0164(11) 0.0314(14) 0.0435(15) 0.0013(12) 0.0023(11) -0.0042(10)
C39 0.0193(12) 0.0288(13) 0.0590(18) -0.0033(13) 0.0191(12) -0.0040(10)
C40 0.0323(14) 0.0246(12) 0.0435(16) -0.0041(11) 0.0254(12) -0.0039(10)
C41 0.0243(12) 0.0235(12) 0.0285(13) -0.0041(10) 0.0102(10) -0.0008(9)
C42 0.0141(10) 0.0218(11) 0.0177(10) -0.0006(9) 0.0027(8) 0.0029(8)
C43 0.0208(11) 0.0315(13) 0.0230(12) -0.0038(10) 0.0052(9) -0.0008(10)
C44 0.0296(13) 0.0386(15) 0.0217(12) -0.0052(11) 0.0039(10) 0.0058(11)
C45 0.0270(13) 0.0403(15) 0.0212(12) 0.0051(11) 0.0103(10) 0.0125(11)
C46 0.0221(12) 0.0337(14) 0.0258(12) 0.0085(10) 0.0097(10) 0.0024(10)
C47 0.0183(11) 0.0278(12) 0.0198(11) 0.0016(9) 0.0039(9) 0.0004(9)
B2 0.0148(11) 0.0205(12) 0.0242(13) 0.0026(10) 0.0073(10) 0.0011(9)
C48 0.0167(10) 0.0190(10) 0.0167(10) -0.0026(8) 0.0034(8) -0.0001(8)
C49 0.0194(11) 0.0203(11) 0.0290(12) -0.0001(9) 0.0078(9) -0.0003(9)
C50 0.0188(11) 0.0270(12) 0.0311(13) -0.0042(10) 0.0045(10) 0.0039(9)
C51 0.0284(12) 0.0196(11) 0.0232(12) -0.0011(9) 0.0021(10) 0.0043(9)
C52 0.0283(12) 0.0225(12) 0.0180(11) 0.0001(9) 0.0053(9) -0.0017(10)
C53 0.0184(11) 0.0239(12) 0.0183(11) -0.0020(9) 0.0049(9) -0.0008(9)
C54 0.0146(10) 0.0310(13) 0.0254(12) 0.0077(10) 0.0054(9) 0.0072(9)
C55 0.0172(11) 0.0457(16) 0.0281(13) 0.0125(12) 0.0044(10) 0.0015(11)
C56 0.0187(12) 0.069(2) 0.0346(15) 0.0252(15) 0.0101(11) 0.0062(13)
C57 0.0305(15) 0.077(2) 0.0284(15) 0.0209(15) 0.0158(12) 0.0300(15)
C58 0.0387(16) 0.0554(19) 0.0301(14) 0.0003(13) 0.0118(12) 0.0255(14)
C59 0.0290(13) 0.0343(14) 0.0306(13) 0.0023(11) 0.0109(11) 0.0109(11)
C60 0.0178(11) 0.0146(10) 0.0320(13) 0.0014(9) 0.0089(9) 0.0007(8)
C61 0.0207(11) 0.0199(11) 0.0343(13) 0.0020(10) 0.0077(10) 0.0007(9)
C62 0.0182(12) 0.0222(12) 0.0456(16) 0.0004(11) 0.0024(11) -0.0007(9)
C63 0.0180(12) 0.0186(12) 0.0633(19) -0.0005(12) 0.0183(12) 0.0005(9)
C64 0.0267(13) 0.0270(13) 0.0504(17) 0.0019(12) 0.0226(12) 0.0034(10)
C65 0.0220(12) 0.0257(12) 0.0343(14) 0.0014(10) 0.0113(10) 0.0014(10)
C66 0.0174(10) 0.0209(11) 0.0283(12) 0.0019(9) 0.0122(9) -0.0012(9)
C67 0.0206(12) 0.0238(12) 0.0392(15) 0.0038(11) 0.0074(10) 0.0010(9)
C68 0.0272(13) 0.0186(12) 0.0526(17) 0.0001(11) 0.0185(12) 0.0012(10)
C69 0.0295(13) 0.0248(12) 0.0380(15) -0.0079(11) 0.0166(11) -0.0055(10)
C70 0.0293(13) 0.0289(13) 0.0266(13) -0.0021(10) 0.0109(10) -0.0006(10)
C71 0.0265(12) 0.0200(11) 0.0260(12) 0.0009(9) 0.0123(10) 0.0013(9)
N4 0.0260(13) 0.0497(16) 0.071(2) 0.0182(14) 0.0155(14) 0.0054(11)
C72 0.0259(14) 0.0285(14) 0.063(2) 0.0165(14) 0.0213(14) 0.0077(11)
C73 0.0337(16) 0.0487(19) 0.064(2) 0.0040(16) 0.0112(15) 0.0060(14)

loop_
_atom_type_symbol
_atom_type_description
_atom_type_scat_dispersion_real
_atom_type_scat_dispersion_imag
_atom_type_scat_source
C C 0.0033 0.0016 'International Tables Vol C Tables 4.2.6.8 and 6.1.1.4'
H H 0.0000 0.0000 'International Tables Vol C Tables 4.2.6.8 and 6.1.1.4'
B B 0.0013 0.0007 'International Tables Vol C Tables 4.2.6.8 and 6.1.1.4'
N N 0.0061 0.0033 'International Tables Vol C Tables 4.2.6.8 and 6.1.1.4'
O O 0.0106 0.0060 'International Tables Vol C Tables 4.2.6.8 and 6.1.1.4'
Na Na 0.0362 0.0249 'International Tables Vol C Tables 4.2.6.8 and 6.1.1.4'
S S 0.1246 0.1234 'International Tables Vol C Tables 4.2.6.8 and 6.1.1.4'
Rh Rh -1.1178 0.9187 'International Tables Vol C Tables 4.2.6.8 and 6.1.1.4'

loop_
_geom_angle_atom_site_label_1
_geom_angle_atom_site_label_2
_geom_angle_atom_site_label_3
_geom_angle
_geom_angle_site_symmetry_1
_geom_angle_site_symmetry_3
_geom_angle_publ_flag
C23B Rh1 N1 159.7(7) . . ?
C23 Rh1 N1 173.04(11) . . ?
C23B Rh1 S1B 105.6(7) . . ?
N1 Rh1 S1B 77.73(18) . . ?
C23B Rh1 S2 87.4(7) . . ?
C23 Rh1 S2 98.62(9) . . ?
N1 Rh1 S2 85.81(6) . . ?
S1B Rh1 S2 161.92(17) . . ?
C23 Rh1 S1 89.57(10) . . ?
N1 Rh1 S1 86.44(6) . . ?
S2 Rh1 S1 170.85(3) . . ?
C3 S1 C2 98.96(13) . . ?
C3 S1 Rh1 106.21(10) . . ?
C2 S1 Rh1 96.83(9) . . ?
C2 S1B Rh1 112.9(3) . . ?
C21 S2 C20 101.25(12) . . ?
C21 S2 Rh1 98.53(9) . . ?
C20 S2 Rh1 107.13(8) . . ?
O4 Na1 O2B 99.94(18) . . ?
O4 Na1 O2 115.28(8) . . ?
O4 Na1 O3 97.52(7) . . ?
O2B Na1 O3 74.78(16) . . ?
O2 Na1 O3 66.82(8) . . ?
O4 Na1 O5 67.56(6) . . ?
O2B Na1 O5 113.69(17) . . ?
O2 Na1 O5 125.12(8) . . ?
O3 Na1 O5 163.45(7) . . ?
O4 Na1 N3 72.23(6) . . ?
O2B Na1 N3 135.03(16) . . ?
O2 Na1 N3 129.86(8) . . ?
O3 Na1 N3 63.04(6) . . ?
O5 Na1 N3 104.04(6) . . ?
O4 Na1 N2 116.92(7) . . ?
O2B Na1 N2 65.43(16) . . ?
O2 Na1 N2 66.54(8) . . ?
O3 Na1 N2 130.41(7) . . ?
O5 Na1 N2 65.34(6) . . ?
N3 Na1 N2 158.02(7) . . ?
C8 O2 C7 110.5(3) . . ?
C8 O2 Na1 116.6(2) . . ?
C7 O2 Na1 122.3(2) . . ?
C7B O2B C8B 114.5(7) . . ?
C7B O2B Na1 119.9(6) . . ?
C8B O2B Na1 106.0(5) . . ?
C9 O3 C10 112.6(2) . . ?
C9 O3 Na1 112.97(16) . . ?
C10 O3 Na1 125.28(14) . . ?
C14 O4 C13 113.02(18) . . ?
C14 O4 Na1 119.77(15) . . ?
C13 O4 Na1 109.46(13) . . ?
C15 O5 C16 112.33(19) . . ?
C15 O5 Na1 107.85(15) . . ?
C16 O5 Na1 116.03(14) . . ?
C1 N1 C22 113.9(2) . . ?
C1 N1 Rh1 112.59(15) . . ?
C22 N1 Rh1 113.56(15) . . ?
C6B N2 C5 91.8(6) . . ?
C6B N2 C17 127.7(6) . . ?
C5 N2 C17 110.5(2) . . ?
C5 N2 C6 116.1(3) . . ?
C17 N2 C6 106.5(2) . . ?
C6B N2 Na1 104.9(5) . . ?
C5 N2 Na1 116.31(17) . . ?
C17 N2 Na1 105.82(15) . . ?
C6 N2 Na1 100.46(19) . . ?
C12 N3 C18 110.31(18) . . ?
C12 N3 C11 111.93(18) . . ?
C18 N3 C11 110.56(18) . . ?
C12 N3 Na1 100.83(13) . . ?
C18 N3 Na1 111.65(13) . . ?
C11 N3 Na1 111.24(14) . . ?
N1 C1 C2 110.7(2) . . ?
C1 C2 S1B 109.3(3) . . ?
C1 C2 S1 112.81(18) . . ?
C4 C3 S1 112.78(19) . . ?
C3 C4 C5 109.4(2) . . ?
N2 C5 C4 113.2(2) . . ?
C7 C6 N2 110.3(3) . . ?
N2 C6B C7B 106.9(9) . . ?
O2 C7 C6 109.5(3) . . ?
O2B C7B C6B 110.2(8) . . ?
C9 C8 O2 109.3(3) . . ?
O2B C8B C9 108.9(7) . . ?
O2B C8B Na1 47.1(4) . . ?
C9 C8B Na1 81.5(4) . . ?
C8 C9 O3 108.6(3) . . ?
O3 C9 C8B 106.0(4) . . ?
O3 C10 C11 106.94(19) . . ?
N3 C11 C10 113.36(19) . . ?
N3 C12 C13 114.51(19) . . ?
O4 C13 C12 112.30(19) . . ?
O4 C13 Na1 44.74(10) . . ?
C12 C13 Na1 86.48(13) . . ?
O4 C14 C15 107.8(2) . . ?
O5 C15 C14 107.7(2) . . ?
O5 C16 C17 112.8(2) . . ?
N2 C17 C16 110.5(2) . . ?
N3 C18 C19 111.50(18) . . ?
C20 C19 C18 113.28(18) . . ?
C19 C20 S2 111.04(15) . . ?
C22 C21 S2 112.84(17) . . ?
N1 C22 C21 110.2(2) . . ?
O1 C23 Rh1 175.3(3) . . ?
O1B C23B Rh1 165.6(17) . . ?
C24 B1 C42 103.40(17) . . ?
C24 B1 C36 110.50(18) . . ?
C42 B1 C36 114.54(18) . . ?
C24 B1 C30 111.55(17) . . ?
C42 B1 C30 110.01(18) . . ?
C36 B1 C30 106.92(17) . . ?
C25 C24 C29 115.0(2) . . ?
C25 C24 B1 125.3(2) . . ?
C29 C24 B1 119.53(19) . . ?
C26 C25 C24 122.6(2) . . ?
C27 C26 C25 120.2(2) . . ?
C28 C27 C26 118.7(2) . . ?
C29 C28 C27 120.5(2) . . ?
C28 C29 C24 122.8(2) . . ?
C35 C30 C31 114.8(2) . . ?
C35 C30 B1 124.7(2) . . ?
C31 C30 B1 120.46(19) . . ?
C32 C31 C30 123.4(2) . . ?
C33 C32 C31 119.8(2) . . ?
C34 C33 C32 118.8(2) . . ?
C33 C34 C35 120.6(2) . . ?
C34 C35 C30 122.6(2) . . ?
C37 C36 C41 115.0(2) . . ?
C37 C36 B1 126.7(2) . . ?
C41 C36 B1 118.3(2) . . ?
C38 C37 C36 122.4(2) . . ?
C39 C38 C37 120.7(2) . . ?
C38 C39 C40 118.9(2) . . ?
C41 C40 C39 119.6(2) . . ?
C40 C41 C36 123.3(2) . . ?
C47 C42 C43 114.9(2) . . ?
C47 C42 B1 123.17(19) . . ?
C43 C42 B1 121.3(2) . . ?
C44 C43 C42 122.8(2) . . ?
C45 C44 C43 120.2(2) . . ?
C46 C45 C44 118.9(2) . . ?
C45 C46 C47 120.2(2) . . ?
C46 C47 C42 122.9(2) . . ?
C66 B2 C54 110.65(19) . . ?
C66 B2 C48 110.34(18) . . ?
C54 B2 C48 106.14(18) . . ?
C66 B2 C60 106.90(18) . . ?
C54 B2 C60 111.69(19) . . ?
C48 B2 C60 111.18(18) . . ?
C53 C48 C49 114.8(2) . . ?
C53 C48 B2 125.50(19) . . ?
C49 C48 B2 119.7(2) . . ?
C50 C49 C48 122.9(2) . . ?
C49 C50 C51 120.5(2) . . ?
C52 C51 C50 118.8(2) . . ?
C51 C52 C53 119.8(2) . . ?
C52 C53 C48 123.2(2) . . ?
C55 C54 C59 114.8(2) . . ?
C55 C54 B2 124.5(2) . . ?
C59 C54 B2 120.6(2) . . ?
C56 C55 C54 122.8(3) . . ?
C57 C56 C55 120.4(3) . . ?
C56 C57 C58 119.0(3) . . ?
C57 C58 C59 119.9(3) . . ?
C58 C59 C54 123.1(3) . . ?
C61 C60 C65 115.3(2) . . ?
C61 C60 B2 125.8(2) . . ?
C65 C60 B2 118.8(2) . . ?
C60 C61 C62 122.6(2) . . ?
C63 C62 C61 120.2(3) . . ?
C62 C63 C64 119.0(2) . . ?
C63 C64 C65 120.3(3) . . ?
C64 C65 C60 122.5(2) . . ?
C71 C66 C67 115.2(2) . . ?
C71 C66 B2 125.0(2) . . ?
C67 C66 B2 119.8(2) . . ?
C68 C67 C66 122.8(2) . . ?
C69 C68 C67 120.0(2) . . ?
C68 C69 C70 119.2(2) . . ?
C69 C70 C71 120.0(2) . . ?
C70 C71 C66 122.7(2) . . ?
N4 C72 C73 179.2(4) . . ?

loop_
_geom_bond_atom_site_label_1
_geom_bond_atom_site_label_2
_geom_bond_distance
_geom_bond_site_symmetry_2
_geom_bond_publ_flag
Rh1 C23B 1.629(18) . ?
Rh1 C23 1.844(3) . ?
Rh1 N1 2.090(2) . ?
Rh1 S1B 2.136(7) . ?
Rh1 S2 2.3109(6) . ?
Rh1 S1 2.3285(10) . ?
S1 C3 1.825(3) . ?
S1 C2 1.832(3) . ?
S1B C2 1.601(7) . ?
S2 C21 1.817(3) . ?
S2 C20 1.835(2) . ?
Na1 O4 2.3153(19) . ?
Na1 O2B 2.344(6) . ?
Na1 O2 2.373(3) . ?
Na1 O3 2.476(2) . ?
Na1 O5 2.5830(19) . ?
Na1 N3 2.765(2) . ?
Na1 N2 2.839(2) . ?
O1 C23 1.148(4) . ?
O2 C8 1.431(5) . ?
O2 C7 1.433(4) . ?
O1B C23B 1.26(2) . ?
O2B C7B 1.416(12) . ?
O2B C8B 1.450(13) . ?
O3 C9 1.423(3) . ?
O3 C10 1.426(3) . ?
O4 C14 1.429(3) . ?
O4 C13 1.431(3) . ?
O5 C15 1.424(3) . ?
O5 C16 1.425(3) . ?
N1 C1 1.470(3) . ?
N1 C22 1.482(3) . ?
N2 C6B 1.357(12) . ?
N2 C5 1.460(4) . ?
N2 C17 1.477(4) . ?
N2 C6 1.497(5) . ?
N3 C12 1.477(3) . ?
N3 C18 1.478(3) . ?
N3 C11 1.479(3) . ?
C1 C2 1.490(4) . ?
C3 C4 1.512(4) . ?
C4 C5 1.534(4) . ?
C6 C7 1.495(5) . ?
C6B C7B 1.563(16) . ?
C8 C9 1.418(5) . ?
C8B C9 1.736(11) . ?
C10 C11 1.499(3) . ?
C12 C13 1.524(3) . ?
C14 C15 1.501(3) . ?
C16 C17 1.489(4) . ?
C18 C19 1.522(3) . ?
C19 C20 1.518(3) . ?
C21 C22 1.500(3) . ?
B1 C24 1.645(3) . ?
B1 C42 1.649(3) . ?
B1 C36 1.649(3) . ?
B1 C30 1.651(3) . ?
C24 C25 1.405(3) . ?
C24 C29 1.409(3) . ?
C25 C26 1.396(3) . ?
C26 C27 1.386(4) . ?
C27 C28 1.385(4) . ?
C28 C29 1.385(3) . ?
C30 C35 1.404(3) . ?
C30 C31 1.405(3) . ?
C31 C32 1.392(3) . ?
C32 C33 1.390(3) . ?
C33 C34 1.382(3) . ?
C34 C35 1.397(3) . ?
C36 C37 1.396(3) . ?
C36 C41 1.406(3) . ?
C37 C38 1.396(3) . ?
C38 C39 1.375(4) . ?
C39 C40 1.390(4) . ?
C40 C41 1.388(3) . ?
C42 C47 1.401(3) . ?
C42 C43 1.409(3) . ?
C43 C44 1.390(3) . ?
C44 C45 1.383(4) . ?
C45 C46 1.382(4) . ?
C46 C47 1.393(3) . ?
B2 C66 1.647(4) . ?
B2 C54 1.649(3) . ?
B2 C48 1.651(3) . ?
B2 C60 1.656(3) . ?
C48 C53 1.399(3) . ?
C48 C49 1.407(3) . ?
C49 C50 1.385(3) . ?
C50 C51 1.388(4) . ?
C51 C52 1.384(3) . ?
C52 C53 1.399(3) . ?
C54 C55 1.398(4) . ?
C54 C59 1.408(4) . ?
C55 C56 1.397(4) . ?
C56 C57 1.377(5) . ?
C57 C58 1.386(5) . ?
C58 C59 1.390(4) . ?
C60 C61 1.397(3) . ?
C60 C65 1.406(3) . ?
C61 C62 1.397(3) . ?
C62 C63 1.379(4) . ?
C63 C64 1.382(4) . ?
C64 C65 1.390(3) . ?
C66 C71 1.402(3) . ?
C66 C67 1.404(3) . ?
C67 C68 1.398(4) . ?
C68 C69 1.383(4) . ?
C69 C70 1.384(4) . ?
C70 C71 1.398(3) . ?
N4 C72 1.139(4) . ?
C72 C73 1.451(5) . ?
